data_4064522
loop_
_publ_author_name
'Tanabe, Makoto'
'Jiang, Jian'
'Yamazawa, Hideto'
'Osakada, Kohtaro'
'Ohmura, Toshimichi'
'Suginome, Michinori'

_publ_section_title
;
 Dinuclear Palladium and Platinum Complexes with Bridging Silylene
 Ligands. Preparation Using (Aminosilyl)boronic Ester as the Ligand
 Precursor and Their Reactions with Alkynes
;
_journal_issue 15
_journal_name_full Organometallics
_journal_page_first 3981
_journal_paper_doi 10.1021/om200156g
_journal_volume 30
_journal_year 2011
_chemical_formula_moiety 'C34 H42 O2 P2 Pt Si2'
_chemical_formula_sum 'C34 H42 O2 P2 Pt Si2'
_chemical_formula_weight 795.91
_space_group_IT_number 14
_symmetry_cell_setting monoclinic
_symmetry_Int_Tables_number 14
_symmetry_space_group_name_Hall '-P 2yn'
_symmetry_space_group_name_H-M 'P 1 21/n 1'
_atom_sites_solution_hydrogens geom
_atom_sites_solution_primary direct
_atom_sites_solution_secondary difmap
_cell_angle_alpha 90.0000
_cell_angle_beta 101.8497
_cell_angle_gamma 90.0000
_cell_formula_units_Z 4
_cell_length_a 13.006(7)
_cell_length_b 17.015(7)
_cell_length_c 16.417(6)
_cell_measurement_reflns_used 19
_cell_measurement_temperature 296
_cell_measurement_theta_max 10.15
_cell_measurement_theta_min 9.77
_cell_volume 3556(3)
_computing_cell_refinement 'MSC/AFC Diffractometer Control'
_computing_data_collection 'MSC/AFC Diffractometer Control (Rigaku, 1998)'
_computing_data_reduction 'MSC/AFC Diffractometer Control'
_computing_molecular_graphics 'CrystalStructure 4.0'
_computing_publication_material 'CrystalStructure 4.0 (Rigaku, 2010)'
_computing_structure_refinement 'SHELXL97 (Sheldrick, 2008)'
_computing_structure_solution 'SIR2002 (Burla, et al., 2003)'
_diffrn_ambient_temperature 296
_diffrn_measured_fraction_theta_full 0.999
_diffrn_measured_fraction_theta_max 0.999
_diffrn_measurement_device_type 'Rigaku AFC5R'
_diffrn_measurement_method \w-2\q
_diffrn_radiation_type 'Mo K\a'
_diffrn_radiation_wavelength 0.71069
_diffrn_reflns_limit_h_max 0
_diffrn_reflns_limit_h_min -16
_diffrn_reflns_limit_k_max 22
_diffrn_reflns_limit_k_min 0
_diffrn_reflns_limit_l_max 21
_diffrn_reflns_limit_l_min -20
_diffrn_reflns_number 8511
_diffrn_reflns_theta_full 27.50
_diffrn_reflns_theta_max 27.50
_diffrn_standards_decay_% -5.783
_diffrn_standards_interval_count 150
_diffrn_standards_number 3
_exptl_absorpt_coefficient_mu 4.115
_exptl_absorpt_correction_type none
_exptl_crystal_colour colorless
_exptl_crystal_density_diffrn 1.487
_exptl_crystal_density_method 'not measured'
_exptl_crystal_description prismatic
_exptl_crystal_F_000 1592.00
_exptl_crystal_size_max 0.550
_exptl_crystal_size_mid 0.280
_exptl_crystal_size_min 0.220
_refine_diff_density_max 3.130
_refine_diff_density_min -3.670
_refine_ls_extinction_method none
_refine_ls_goodness_of_fit_ref 1.048
_refine_ls_hydrogen_treatment constr
_refine_ls_number_parameters 377
_refine_ls_number_reflns 8160
_refine_ls_number_restraints 0
_refine_ls_R_factor_all 0.1195
_refine_ls_R_factor_gt 0.0754
_refine_ls_shift/su_max 0.001
_refine_ls_structure_factor_coef Fsqd
_refine_ls_weighting_details 'w = 1/[\s^2^(Fo^2^)+(0.1215P)^2^+19.7676P] where P=(Fo^2^+2Fc^2^)/3'
_refine_ls_weighting_scheme calc
_refine_ls_wR_factor_gt 0.2026
_refine_ls_wR_factor_ref 0.2286
_reflns_number_gt 5415
_reflns_number_total 8160
_reflns_threshold_expression F^2^>2.0\s(F^2^)
_cod_data_source_file om200156g_si_001.cif
_cod_data_source_block complex9
_cod_database_code 4064522

loop_
_symmetry_equiv_pos_site_id
_symmetry_equiv_pos_as_xyz
1 +X,+Y,+Z
2 1/2-X,1/2+Y,1/2-Z
3 -X,-Y,-Z
4 1/2+X,1/2-Y,1/2+Z

loop_
_atom_site_label
_atom_site_type_symbol
_atom_site_fract_x
_atom_site_fract_y
_atom_site_fract_z
_atom_site_U_iso_or_equiv
_atom_site_adp_type
_atom_site_occupancy
_atom_site_symmetry_multiplicity
_atom_site_calc_flag
_atom_site_refinement_flags
Pt1 Pt 0.61330(4) 0.19115(2) 0.26131(3) 0.05540(17) Uani 1.0 4 d .
P1 P 0.4988(4) 0.1492(3) 0.3457(3) 0.0846(11) Uani 1.0 4 d .
P2 P 0.7468(4) 0.0988(3) 0.3077(3) 0.0884(12) Uani 1.0 4 d .
Si1 Si 0.7075(3) 0.2394(2) 0.1626(2) 0.0591(8) Uani 1.0 4 d .
Si2 Si 0.4943(3) 0.28909(17) 0.19919(18) 0.0500(7) Uani 1.0 4 d .
O1 O 0.7555(11) 0.3527(9) 0.0113(9) 0.130(5) Uani 1.0 4 d .
O2 O 0.6000(10) 0.4009(12) -0.0211(9) 0.163(8) Uani 1.0 4 d .
C1 C 0.6310(10) 0.3197(7) 0.0947(8) 0.061(3) Uani 1.0 4 d .
C2 C 0.5417(10) 0.3392(7) 0.1129(7) 0.059(3) Uani 1.0 4 d .
C3 C 0.6699(11) 0.3585(9) 0.0249(9) 0.074(4) Uani 1.0 4 d .
C4 C 0.631(3) 0.4409(19) -0.0911(15) 0.205(15) Uani 1.0 4 d .
C5 C 0.7212(9) 0.1606(8) 0.0825(7) 0.058(3) Uani 1.0 4 d .
C6 C 0.7921(11) 0.1616(8) 0.0320(8) 0.070(4) Uani 1.0 4 d .
C7 C 0.7923(13) 0.1048(9) -0.0298(8) 0.081(4) Uani 1.0 4 d .
C8 C 0.7214(12) 0.0455(9) -0.0390(8) 0.073(4) Uani 1.0 4 d .
C9 C 0.6490(12) 0.0410(9) 0.0096(10) 0.082(4) Uani 1.0 4 d .
C10 C 0.6473(11) 0.0982(9) 0.0695(9) 0.079(4) Uani 1.0 4 d .
C11 C 0.8414(11) 0.2837(10) 0.2141(10) 0.082(5) Uani 1.0 4 d .
C12 C 0.9188(15) 0.3100(11) 0.1715(17) 0.121(8) Uani 1.0 4 d .
C13 C 1.0147(17) 0.3454(15) 0.215(2) 0.154(11) Uani 1.0 4 d .
C14 C 1.025(2) 0.340(3) 0.311(3) 0.24(3) Uani 1.0 4 d .
C15 C 0.9456(18) 0.3339(13) 0.3405(14) 0.121(7) Uani 1.0 4 d .
C16 C 0.8579(14) 0.3019(9) 0.2975(10) 0.083(4) Uani 1.0 4 d .
C17 C 0.3629(9) 0.2499(8) 0.1432(7) 0.059(3) Uani 1.0 4 d .
C18 C 0.3598(12) 0.2065(8) 0.0710(9) 0.071(4) Uani 1.0 4 d .
C19 C 0.2707(13) 0.1752(9) 0.0246(10) 0.080(4) Uani 1.0 4 d .
C20 C 0.1762(14) 0.1846(10) 0.0497(11) 0.094(5) Uani 1.0 4 d .
C21 C 0.1751(12) 0.2212(14) 0.1227(13) 0.118(7) Uani 1.0 4 d .
C22 C 0.2671(11) 0.2579(13) 0.1679(12) 0.107(6) Uani 1.0 4 d .
C23 C 0.4748(9) 0.3746(7) 0.2694(7) 0.052(3) Uani 1.0 4 d .
C24 C 0.3922(10) 0.4286(8) 0.2513(8) 0.068(4) Uani 1.0 4 d .
C25 C 0.3940(12) 0.4954(9) 0.2995(9) 0.075(4) Uani 1.0 4 d .
C26 C 0.4698(14) 0.5093(8) 0.3661(10) 0.083(5) Uani 1.0 4 d .
C27 C 0.5515(12) 0.4582(8) 0.3842(9) 0.078(4) Uani 1.0 4 d .
C28 C 0.5539(9) 0.3910(8) 0.3369(8) 0.065(3) Uani 1.0 4 d .
C29 C 0.4083(14) 0.0794(11) 0.2881(14) 0.110(6) Uani 1.0 4 d .
C30 C 0.4158(19) 0.2214(12) 0.3822(13) 0.129(8) Uani 1.0 4 d .
C31 C 0.5535(19) 0.0993(16) 0.4468(14) 0.152(10) Uani 1.0 4 d .
C32 C 0.697(3) -0.0016(11) 0.3018(18) 0.191(15) Uani 1.0 4 d .
C33 C 0.8109(16) 0.1067(13) 0.4156(11) 0.115(7) Uani 1.0 4 d .
C34 C 0.8642(14) 0.0908(13) 0.2591(15) 0.129(8) Uani 1.0 4 d .
H1 H 0.5012 0.3785 0.0825 0.0707 Uiso 1.0 4 calc R
H2 H 0.6627 0.4038 -0.1224 0.2458 Uiso 1.0 4 calc R
H3 H 0.6802 0.4818 -0.0705 0.2458 Uiso 1.0 4 calc R
H4 H 0.5699 0.4634 -0.1263 0.2458 Uiso 1.0 4 calc R
H5 H 0.8423 0.2013 0.0388 0.0836 Uiso 1.0 4 calc R
H6 H 0.8407 0.1078 -0.0642 0.0975 Uiso 1.0 4 calc R
H7 H 0.7223 0.0073 -0.0794 0.0881 Uiso 1.0 4 calc R
H8 H 0.6009 -0.0001 0.0029 0.0983 Uiso 1.0 4 calc R
H9 H 0.5965 0.0955 0.1020 0.0951 Uiso 1.0 4 calc R
H10 H 0.9074 0.3043 0.1140 0.1449 Uiso 1.0 4 calc R
H11 H 1.0644 0.3686 0.1893 0.1846 Uiso 1.0 4 calc R
H12 H 1.0912 0.3418 0.3464 0.2830 Uiso 1.0 4 calc R
H13 H 0.9469 0.3521 0.3941 0.1446 Uiso 1.0 4 calc R
H14 H 0.8042 0.2911 0.3255 0.0999 Uiso 1.0 4 calc R
H15 H 0.4225 0.1985 0.0533 0.0854 Uiso 1.0 4 calc R
H16 H 0.2732 0.1476 -0.0238 0.0962 Uiso 1.0 4 calc R
H17 H 0.1142 0.1660 0.0168 0.1127 Uiso 1.0 4 calc R
H18 H 0.1136 0.2222 0.1433 0.1417 Uiso 1.0 4 calc R
H19 H 0.2635 0.2878 0.2147 0.1286 Uiso 1.0 4 calc R
H20 H 0.3362 0.4196 0.2070 0.0815 Uiso 1.0 4 calc R
H21 H 0.3404 0.5321 0.2849 0.0895 Uiso 1.0 4 calc R
H22 H 0.4667 0.5530 0.3994 0.0996 Uiso 1.0 4 calc R
H23 H 0.6065 0.4684 0.4289 0.0933 Uiso 1.0 4 calc R
H24 H 0.6100 0.3563 0.3511 0.0780 Uiso 1.0 4 calc R
H25 H 0.3756 0.1017 0.2354 0.1319 Uiso 1.0 4 calc R
H26 H 0.3555 0.0666 0.3191 0.1319 Uiso 1.0 4 calc R
H27 H 0.4456 0.0326 0.2790 0.1319 Uiso 1.0 4 calc R
H28 H 0.3812 0.1975 0.4223 0.1549 Uiso 1.0 4 calc R
H29 H 0.3641 0.2404 0.3360 0.1549 Uiso 1.0 4 calc R
H30 H 0.4581 0.2645 0.4077 0.1549 Uiso 1.0 4 calc R
H31 H 0.5912 0.0530 0.4366 0.1829 Uiso 1.0 4 calc R
H32 H 0.4971 0.0848 0.4734 0.1829 Uiso 1.0 4 calc R
H33 H 0.6004 0.1344 0.4823 0.1829 Uiso 1.0 4 calc R
H34 H 0.6228 -0.0008 0.3013 0.2291 Uiso 1.0 4 calc R
H35 H 0.7325 -0.0308 0.3492 0.2291 Uiso 1.0 4 calc R
H36 H 0.7084 -0.0261 0.2518 0.2291 Uiso 1.0 4 calc R
H37 H 0.8652 0.0678 0.4283 0.1376 Uiso 1.0 4 calc R
H38 H 0.7604 0.0984 0.4500 0.1376 Uiso 1.0 4 calc R
H39 H 0.8411 0.1581 0.4260 0.1376 Uiso 1.0 4 calc R
H40 H 0.9018 0.0434 0.2776 0.1553 Uiso 1.0 4 calc R
H41 H 0.9093 0.1353 0.2751 0.1553 Uiso 1.0 4 calc R
H42 H 0.8419 0.0897 0.1996 0.1553 Uiso 1.0 4 calc R

loop_
_atom_site_aniso_label
_atom_site_aniso_U_11
_atom_site_aniso_U_22
_atom_site_aniso_U_33
_atom_site_aniso_U_12
_atom_site_aniso_U_13
_atom_site_aniso_U_23
Pt1 0.0667(3) 0.0524(3) 0.0487(3) 0.01069(19) 0.01555(18) -0.00115(18)
P1 0.113(4) 0.073(3) 0.079(3) -0.014(2) 0.045(3) 0.0092(19)
P2 0.103(3) 0.074(3) 0.080(3) 0.033(2) -0.000(2) -0.0006(19)
Si1 0.0528(17) 0.071(2) 0.0575(18) 0.0052(14) 0.0215(14) -0.0106(15)
Si2 0.0483(15) 0.0572(16) 0.0453(15) 0.0061(12) 0.0116(12) -0.0017(12)
O1 0.113(10) 0.164(13) 0.139(12) 0.018(9) 0.084(9) 0.038(10)
O2 0.083(8) 0.29(3) 0.126(11) 0.024(11) 0.039(8) 0.121(13)
C1 0.070(8) 0.061(7) 0.058(7) -0.008(6) 0.028(6) -0.004(5)
C2 0.072(8) 0.060(6) 0.045(6) 0.005(6) 0.014(5) 0.003(5)
C3 0.070(9) 0.081(9) 0.077(9) 0.003(7) 0.031(7) 0.005(7)
C4 0.24(4) 0.25(4) 0.116(18) -0.06(3) 0.020(19) 0.11(3)
C5 0.047(6) 0.082(8) 0.048(6) 0.016(6) 0.016(5) -0.004(6)
C6 0.091(10) 0.065(7) 0.058(7) 0.003(7) 0.029(7) -0.008(6)
C7 0.109(12) 0.083(10) 0.062(8) 0.013(8) 0.040(8) -0.014(7)
C8 0.089(10) 0.074(9) 0.057(7) 0.025(7) 0.013(7) -0.012(6)
C9 0.078(9) 0.073(9) 0.094(11) 0.004(7) 0.016(8) -0.015(8)
C10 0.076(9) 0.094(10) 0.073(9) -0.001(8) 0.029(7) -0.026(8)
C11 0.048(7) 0.110(11) 0.087(10) 0.016(7) 0.014(7) -0.036(9)
C12 0.077(11) 0.119(16) 0.17(2) -0.025(10) 0.032(12) -0.038(13)
C13 0.094(15) 0.137(18) 0.25(4) -0.035(13) 0.073(18) -0.06(2)
C14 0.075(15) 0.38(5) 0.23(4) -0.00(3) -0.009(19) -0.21(4)
C15 0.113(16) 0.135(16) 0.100(14) -0.027(13) -0.011(12) -0.040(12)
C16 0.094(11) 0.081(10) 0.072(9) -0.012(8) 0.011(8) -0.008(7)
C17 0.051(6) 0.078(8) 0.049(6) 0.003(6) 0.012(5) -0.006(6)
C18 0.072(8) 0.083(9) 0.061(8) 0.002(7) 0.019(6) -0.007(6)
C19 0.087(10) 0.082(9) 0.070(9) -0.007(8) 0.013(8) -0.012(7)
C20 0.081(11) 0.114(13) 0.083(11) -0.021(9) 0.007(8) -0.013(9)
C21 0.048(8) 0.181(19) 0.133(16) -0.024(10) 0.037(9) -0.050(15)
C22 0.054(8) 0.157(17) 0.117(14) -0.010(9) 0.032(8) -0.054(13)
C23 0.056(6) 0.057(6) 0.044(6) 0.007(5) 0.014(5) 0.008(5)
C24 0.071(8) 0.076(8) 0.057(7) 0.022(6) 0.014(6) 0.009(6)
C25 0.082(9) 0.078(9) 0.070(8) 0.029(7) 0.031(7) 0.017(7)
C26 0.127(13) 0.045(7) 0.086(10) 0.011(7) 0.044(10) -0.000(6)
C27 0.087(10) 0.074(9) 0.073(9) -0.006(7) 0.019(7) -0.014(7)
C28 0.053(7) 0.068(7) 0.072(8) 0.004(6) 0.009(6) -0.008(6)
C29 0.089(12) 0.101(13) 0.149(17) -0.015(10) 0.044(11) -0.020(12)
C30 0.19(2) 0.113(14) 0.128(16) -0.016(14) 0.123(16) -0.015(12)
C31 0.16(2) 0.20(3) 0.108(16) -0.001(18) 0.042(15) 0.063(17)
C32 0.24(3) 0.055(10) 0.22(3) 0.034(14) -0.09(3) -0.007(13)
C33 0.125(15) 0.132(16) 0.082(11) 0.035(12) 0.007(10) 0.014(11)
C34 0.083(12) 0.134(17) 0.17(2) 0.058(12) 0.027(12) -0.001(15)

loop_
_atom_type_symbol
_atom_type_description
_atom_type_scat_dispersion_real
_atom_type_scat_dispersion_imag
_atom_type_scat_source
C C 0.0033 0.0016
;
International Tables for Crystallography
(1992, Vol. C, Tables 4.2.6.8 and 6.1.1.4)
;
H H 0.0000 0.0000
;
International Tables for Crystallography
(1992, Vol. C, Table 6.1.1.4)
;
O O 0.0106 0.0060
;
International Tables for Crystallography
(1992, Vol. C, Tables 4.2.6.8 and 6.1.1.4)
;
P P 0.1023 0.0942
;
International Tables for Crystallography
(1992, Vol. C, Tables 4.2.6.8 and 6.1.1.4)
;
Pt Pt -1.7033 8.3905
;
International Tables for Crystallography
(1992, Vol. C, Tables 4.2.6.8 and 6.1.1.4)
;
Si Si 0.0817 0.0704
;
International Tables for Crystallography
(1992, Vol. C, Tables 4.2.6.8 and 6.1.1.4)
;

loop_
_geom_angle_atom_site_label_1
_geom_angle_atom_site_label_2
_geom_angle_atom_site_label_3
_geom_angle
_geom_angle_publ_flag
P1 Pt1 P2 96.97(16) yes
P1 Pt1 Si1 171.94(13) yes
P1 Pt1 Si2 91.77(14) yes
P2 Pt1 Si1 90.10(15) yes
P2 Pt1 Si2 171.17(15) yes
Si1 Pt1 Si2 81.09(12) yes
Pt1 P1 C29 108.4(8) yes
Pt1 P1 C30 118.8(8) yes
Pt1 P1 C31 119.4(9) yes
C29 P1 C30 104.5(10) yes
C29 P1 C31 104.8(11) yes
C30 P1 C31 99.1(11) yes
Pt1 P2 C32 112.2(9) yes
Pt1 P2 C33 115.5(7) yes
Pt1 P2 C34 121.6(7) yes
C32 P2 C33 102.2(11) yes
C32 P2 C34 102.9(12) yes
C33 P2 C34 99.9(10) yes
Pt1 Si1 C1 111.5(5) yes
Pt1 Si1 C5 111.2(4) yes
Pt1 Si1 C11 112.5(5) yes
C1 Si1 C5 102.2(5) yes
C1 Si1 C11 106.9(7) yes
C5 Si1 C11 111.9(6) yes
Pt1 Si2 C2 111.2(4) yes
Pt1 Si2 C17 114.1(4) yes
Pt1 Si2 C23 115.8(4) yes
C2 Si2 C17 101.5(5) yes
C2 Si2 C23 102.5(5) yes
C17 Si2 C23 110.1(5) yes
C3 O2 C4 116.8(17) yes
Si1 C1 C2 115.6(10) yes
Si1 C1 C3 123.0(10) yes
C2 C1 C3 121.4(11) yes
Si2 C2 C1 120.5(9) yes
O1 C3 O2 121.2(16) yes
O1 C3 C1 125.9(14) yes
O2 C3 C1 113.0(14) yes
Si1 C5 C6 125.5(10) yes
Si1 C5 C10 118.2(10) yes
C6 C5 C10 116.2(12) yes
C5 C6 C7 122.3(13) yes
C6 C7 C8 119.5(15) yes
C7 C8 C9 121.0(14) yes
C8 C9 C10 119.5(14) yes
C5 C10 C9 121.5(14) yes
Si1 C11 C12 125.3(14) yes
Si1 C11 C16 117.8(12) yes
C12 C11 C16 116.2(16) yes
C11 C12 C13 121(3) yes
C12 C13 C14 112(3) yes
C13 C14 C15 120(3) yes
C14 C15 C16 122(3) yes
C11 C16 C15 124.2(19) yes
Si2 C17 C18 117.9(10) yes
Si2 C17 C22 126.7(11) yes
C18 C17 C22 115.4(12) yes
C17 C18 C19 124.0(15) yes
C18 C19 C20 119.7(15) yes
C19 C20 C21 119.3(15) yes
C20 C21 C22 120.4(17) yes
C17 C22 C21 120.8(17) yes
Si2 C23 C24 124.4(8) yes
Si2 C23 C28 118.1(9) yes
C24 C23 C28 116.9(11) yes
C23 C24 C25 119.8(11) yes
C24 C25 C26 122.5(13) yes
C25 C26 C27 118.7(14) yes
C26 C27 C28 120.8(13) yes
C23 C28 C27 121.3(12) yes
Si2 C2 H1 119.732 no
C1 C2 H1 119.733 no
O2 C4 H2 109.472 no
O2 C4 H3 109.476 no
O2 C4 H4 109.474 no
H2 C4 H3 109.470 no
H2 C4 H4 109.459 no
H3 C4 H4 109.475 no
C5 C6 H5 118.852 no
C7 C6 H5 118.856 no
C6 C7 H6 120.257 no
C8 C7 H6 120.251 no
C7 C8 H7 119.487 no
C9 C8 H7 119.478 no
C8 C9 H8 120.260 no
C10 C9 H8 120.244 no
C5 C10 H9 119.258 no
C9 C10 H9 119.249 no
C11 C12 H10 119.361 no
C13 C12 H10 119.370 no
C12 C13 H11 124.195 no
C14 C13 H11 124.205 no
C13 C14 H12 120.250 no
C15 C14 H12 120.245 no
C14 C15 H13 119.064 no
C16 C15 H13 119.066 no
C11 C16 H14 117.913 no
C15 C16 H14 117.923 no
C17 C18 H15 117.998 no
C19 C18 H15 118.008 no
C18 C19 H16 120.142 no
C20 C19 H16 120.146 no
C19 C20 H17 120.376 no
C21 C20 H17 120.370 no
C20 C21 H18 119.804 no
C22 C21 H18 119.797 no
C17 C22 H19 119.588 no
C21 C22 H19 119.585 no
C23 C24 H20 120.119 no
C25 C24 H20 120.120 no
C24 C25 H21 118.761 no
C26 C25 H21 118.772 no
C25 C26 H22 120.627 no
C27 C26 H22 120.635 no
C26 C27 H23 119.627 no
C28 C27 H23 119.621 no
C23 C28 H24 119.365 no
C27 C28 H24 119.364 no
P1 C29 H25 109.475 no
P1 C29 H26 109.466 no
P1 C29 H27 109.469 no
H25 C29 H26 109.472 no
H25 C29 H27 109.479 no
H26 C29 H27 109.466 no
P1 C30 H28 109.471 no
P1 C30 H29 109.468 no
P1 C30 H30 109.477 no
H28 C30 H29 109.466 no
H28 C30 H30 109.470 no
H29 C30 H30 109.475 no
P1 C31 H31 109.477 no
P1 C31 H32 109.468 no
P1 C31 H33 109.473 no
H31 C31 H32 109.479 no
H31 C31 H33 109.464 no
H32 C31 H33 109.466 no
P2 C32 H34 109.474 no
P2 C32 H35 109.479 no
P2 C32 H36 109.472 no
H34 C32 H35 109.468 no
H34 C32 H36 109.466 no
H35 C32 H36 109.468 no
P2 C33 H37 109.470 no
P2 C33 H38 109.469 no
P2 C33 H39 109.474 no
H37 C33 H38 109.474 no
H37 C33 H39 109.472 no
H38 C33 H39 109.468 no
P2 C34 H40 109.472 no
P2 C34 H41 109.465 no
P2 C34 H42 109.465 no
H40 C34 H41 109.473 no
H40 C34 H42 109.472 no
H41 C34 H42 109.480 no

loop_
_geom_bond_atom_site_label_1
_geom_bond_atom_site_label_2
_geom_bond_distance
_geom_bond_publ_flag
Pt1 P1 2.344(5) yes
Pt1 P2 2.350(5) yes
Pt1 Si1 2.370(4) yes
Pt1 Si2 2.359(3) yes
P1 C29 1.799(19) yes
P1 C30 1.82(3) yes
P1 C31 1.87(3) yes
P2 C32 1.82(2) yes
P2 C33 1.801(17) yes
P2 C34 1.87(3) yes
Si1 C1 1.909(12) yes
Si1 C5 1.911(13) yes
Si1 C11 1.927(14) yes
Si2 C2 1.864(13) yes
Si2 C17 1.888(11) yes
Si2 C23 1.906(11) yes
O1 C3 1.18(2) yes
O2 C3 1.28(2) yes
O2 C4 1.46(4) yes
C1 C2 1.300(19) yes
C1 C3 1.50(2) yes
C5 C6 1.361(19) yes
C5 C10 1.420(19) yes
C6 C7 1.40(2) yes
C7 C8 1.35(2) yes
C8 C9 1.36(3) yes
C9 C10 1.39(3) yes
C11 C12 1.41(3) yes
C11 C16 1.38(3) yes
C12 C13 1.44(3) yes
C13 C14 1.56(5) yes
C14 C15 1.23(4) yes
C15 C16 1.33(3) yes
C17 C18 1.390(18) yes
C17 C22 1.40(2) yes
C18 C19 1.36(2) yes
C19 C20 1.38(3) yes
C20 C21 1.35(3) yes
C21 C22 1.42(3) yes
C23 C24 1.398(17) yes
C23 C28 1.377(15) yes
C24 C25 1.38(2) yes
C25 C26 1.33(2) yes
C26 C27 1.36(2) yes
C27 C28 1.386(19) yes
C2 H1 0.930 no
C4 H2 0.960 no
C4 H3 0.960 no
C4 H4 0.960 no
C6 H5 0.930 no
C7 H6 0.930 no
C8 H7 0.930 no
C9 H8 0.930 no
C10 H9 0.930 no
C12 H10 0.930 no
C13 H11 0.930 no
C14 H12 0.930 no
C15 H13 0.930 no
C16 H14 0.930 no
C18 H15 0.930 no
C19 H16 0.930 no
C20 H17 0.930 no
C21 H18 0.930 no
C22 H19 0.930 no
C24 H20 0.930 no
C25 H21 0.930 no
C26 H22 0.930 no
C27 H23 0.930 no
C28 H24 0.930 no
C29 H25 0.960 no
C29 H26 0.960 no
C29 H27 0.960 no
C30 H28 0.960 no
C30 H29 0.960 no
C30 H30 0.960 no
C31 H31 0.960 no
C31 H32 0.960 no
C31 H33 0.960 no
C32 H34 0.960 no
C32 H35 0.960 no
C32 H36 0.960 no
C33 H37 0.960 no
C33 H38 0.960 no
C33 H39 0.960 no
C34 H40 0.960 no
C34 H41 0.960 no
C34 H42 0.960 no
